data_1567784
loop_
_publ_author_name
'Wang, Wang'
'Cai, Yanyao'
'Guo, Renyu'
'Brown, M. Kevin'

_publ_section_title
;
 Synthesis of Complex Bicyclic Scaffolds by Intermolecular Photosensitized
 Dearomative Cycloadditions of Activated Alkenes and Naphthalenes
;
_journal_name_full 'Chemical Science'
_journal_paper_doi 10.1039/D2SC04789F
_journal_year 2022
_chemical_absolute_configuration unk
_chemical_formula_moiety ' 2(C21 H26 N O), 2 Cl, H2 O'
_chemical_formula_sum 'C42 H54 Cl2 N2 O3'
_chemical_formula_weight 705.77
_space_group_crystal_system monoclinic
_space_group_IT_number 4
_space_group_name_Hall 'P 2yb'
_space_group_name_H-M_alt 'P 1 21 1'
_atom_sites_solution_hydrogens mixed
_atom_sites_solution_primary intrinsic
_atom_sites_solution_secondary difmap
_audit_creation_method SHELXL-2018/3
_audit_update_record
;
2022-05-04 deposited with the CCDC.	2022-10-14 downloaded from the CCDC.
;
_cell_angle_alpha 90
_cell_angle_beta 117.5120(10)
_cell_angle_gamma 90
_cell_formula_units_Z 2
_cell_length_a 16.0511(5)
_cell_length_b 7.7600(3)
_cell_length_c 17.0992(6)
_cell_measurement_reflns_used 9940
_cell_measurement_temperature 153(2)
_cell_measurement_theta_max 27.48
_cell_measurement_theta_min 2.54
_cell_volume 1888.96(12)
_computing_cell_refinement 'SAINT V8.40B (Bruker AXS, 2019)'
_computing_data_collection 'BIS v6.2.14 (Bruker_AXS, 2020)'
_computing_data_reduction 'SAINT V8.40B (Bruker AXS, 2019)'
_computing_molecular_graphics
;
C. B. H\"ubschle, G. M. Sheldrick and B. Dittrich
"ShelXle: a Qt graphical user interface for SHELXL"
J. Appl. Cryst., 44, (2011) 1281-1284.
;
_computing_publication_material 'APEX4 v2021.6-RC4 (Bruker AXS, 2021)'
_computing_structure_refinement 'SHELXL-2018/3 (Sheldrick, 2018)'
_computing_structure_solution 'XT, VERSION 2014/5'
_diffrn_ambient_temperature 153(2)
_diffrn_detector_area_resol_mean 7.3910
_diffrn_measured_fraction_theta_full 0.999
_diffrn_measured_fraction_theta_max 0.998
_diffrn_measurement_details '1 deg frames measured 3 and 2 s, detector distance of 40 mm'
_diffrn_measurement_device_type 'Bruker D8 VENTURE'
_diffrn_measurement_method '\w and \f scans'
_diffrn_radiation_monochromator 'multilayer mirror'
_diffrn_radiation_type MoK\a
_diffrn_radiation_wavelength 0.71073
_diffrn_reflns_av_R_equivalents 0.0957
_diffrn_reflns_av_unetI/netI 0.0419
_diffrn_reflns_Laue_measured_fraction_full 0.999
_diffrn_reflns_Laue_measured_fraction_max 0.998
_diffrn_reflns_limit_h_max 20
_diffrn_reflns_limit_h_min -20
_diffrn_reflns_limit_k_max 10
_diffrn_reflns_limit_k_min -10
_diffrn_reflns_limit_l_max 22
_diffrn_reflns_limit_l_min -22
_diffrn_reflns_number 75469
_diffrn_reflns_point_group_measured_fraction_full 0.999
_diffrn_reflns_point_group_measured_fraction_max 0.997
_diffrn_reflns_theta_full 25.242
_diffrn_reflns_theta_max 27.530
_diffrn_reflns_theta_min 2.372
_diffrn_source 'microfocus sealed tube'
_diffrn_source_type 'Incoatec I\mS 3.0'
_exptl_absorpt_coefficient_mu 0.213
_exptl_absorpt_correction_T_max 0.7456
_exptl_absorpt_correction_T_min 0.6327
_exptl_absorpt_correction_type multi-scan
_exptl_absorpt_process_details
;
L. Krause, R. Herbst-Irmer, G.M. Sheldrick, D. Stalke,
"Comparison of silver and molybdenum microfocus X-ray sources for 
single-crystal structure determination"
J. Appl. Cryst. (2015), 48, 3-10.
doi:10.1107/S1600576714022985
;
_exptl_crystal_colour colorless
_exptl_crystal_density_diffrn 1.241
_exptl_crystal_description block
_exptl_crystal_F_000 756
_exptl_crystal_size_max 0.295
_exptl_crystal_size_mid 0.209
_exptl_crystal_size_min 0.122
_refine_diff_density_max 0.361
_refine_diff_density_min -0.254
_refine_diff_density_rms 0.050
_refine_ls_abs_structure_details
;
 Refined as an inversion twin.
;
_refine_ls_abs_structure_Flack 0.33(6)
_refine_ls_extinction_method none
_refine_ls_goodness_of_fit_ref 1.029
_refine_ls_hydrogen_treatment mixed
_refine_ls_matrix_type full
_refine_ls_number_parameters 461
_refine_ls_number_reflns 8672
_refine_ls_number_restraints 1
_refine_ls_restrained_S_all 1.029
_refine_ls_R_factor_all 0.0497
_refine_ls_R_factor_gt 0.0412
_refine_ls_shift/su_max 0.000
_refine_ls_shift/su_mean 0.000
_refine_ls_structure_factor_coef Fsqd
_refine_ls_weighting_details 'w=1/[\s^2^(Fo^2^)+(0.0754P)^2^] where P=(Fo^2^+2Fc^2^)/3'
_refine_ls_weighting_scheme calc
_refine_ls_wR_factor_gt 0.1090
_refine_ls_wR_factor_ref 0.1130
_reflns_Friedel_coverage 0.861
_reflns_Friedel_fraction_full 0.999
_reflns_Friedel_fraction_max 0.997
_reflns_number_gt 7487
_reflns_number_total 8672
_reflns_threshold_expression 'I > 2\s(I)'
_cod_data_source_file d2sc04789f2.cif
_cod_data_source_block 22062
_cod_original_sg_symbol_H-M 'P 21'
_cod_database_code 1567784
_shelx_shelxl_version_number 2018/3
_shelx_space_group_comment
;
The symmetry employed for this shelxl refinement is uniquely defined
by the following loop, which should always be used as a source of
symmetry information in preference to the above space-group names.
They are only intended as comments.
;
_shelx_estimated_absorpt_t_min 0.940
_shelx_estimated_absorpt_t_max 0.975

loop_
_space_group_symop_operation_xyz
'x, y, z'
'-x, y+1/2, -z'

loop_
_atom_site_label
_atom_site_type_symbol
_atom_site_fract_x
_atom_site_fract_y
_atom_site_fract_z
_atom_site_U_iso_or_equiv
_atom_site_adp_type
_atom_site_occupancy
_atom_site_site_symmetry_order
_atom_site_calc_flag
_atom_site_refinement_flags_posn
_atom_site_refinement_flags_adp
_atom_site_refinement_flags_occupancy
_atom_site_disorder_assembly
_atom_site_disorder_group
Cl1 Cl 0.37684(4) 0.76130(10) 0.44627(4) 0.03078(17) Uani 1 1 d . . . . .
Cl2 Cl 0.11392(4) 0.74676(10) 0.56430(4) 0.03481(18) Uani 1 1 d . . . . .
O1W O 0.22807(16) 0.9586(3) 0.48824(14) 0.0470(6) Uani 1 1 d . . . . .
H1W H 0.272004 0.879541 0.481721 0.16(3) Uiso 1 1 d R . . . .
H2W H 0.193904 0.897541 0.509819 0.24(4) Uiso 1 1 d R . . . .
O1A O 0.62544(12) 0.3378(3) 0.97043(12) 0.0319(5) Uani 1 1 d . . . . .
N1A N 0.09176(18) 0.3705(4) 0.50419(15) 0.0290(5) Uani 1 1 d . . . . .
H1AA H 0.091(2) 0.475(5) 0.521(2) 0.035 Uiso 1 1 d . U . . .
H1AB H 0.035(2) 0.327(4) 0.4878(19) 0.035 Uiso 1 1 d . U . . .
C1A C 0.22652(17) 0.3341(4) 0.83324(16) 0.0228(6) Uani 1 1 d . . . . .
H1A H 0.214014 0.365965 0.883510 0.027 Uiso 1 1 calc R U . . .
C2A C 0.16698(17) 0.4565(4) 0.75540(16) 0.0241(5) Uani 1 1 d . . . . .
H2AA H 0.142643 0.552684 0.777049 0.029 Uiso 1 1 calc R U . . .
H2AB H 0.207117 0.505906 0.731175 0.029 Uiso 1 1 calc R U . . .
C3A C 0.08422(16) 0.3590(4) 0.68214(15) 0.0228(5) Uani 1 1 d . . . . .
H3A H 0.041603 0.440178 0.635301 0.027 Uiso 1 1 calc R U . . .
C4A C 0.03135(15) 0.2617(4) 0.72178(14) 0.0234(5) Uani 1 1 d . . . . .
C5A C -0.06351(16) 0.2753(4) 0.69699(15) 0.0244(5) Uani 1 1 d . . . . .
H5A H -0.101309 0.356537 0.653448 0.029 Uiso 1 1 calc R U . . .
C6A C -0.10317(19) 0.1684(4) 0.73664(17) 0.0288(6) Uani 1 1 d . . . . .
H6A H -0.168245 0.176877 0.720117 0.035 Uiso 1 1 calc R U . . .
C7A C -0.04752(18) 0.0497(4) 0.80021(17) 0.0298(6) Uani 1 1 d . . . . .
H7A H -0.074906 -0.023990 0.826388 0.036 Uiso 1 1 calc R U . . .
C8A C 0.04801(18) 0.0383(4) 0.82570(17) 0.0301(6) Uani 1 1 d . . . . .
H8A H 0.086124 -0.041521 0.869939 0.036 Uiso 1 1 calc R U . . .
C9A C 0.08737(17) 0.1440(4) 0.78620(16) 0.0245(6) Uani 1 1 d . . . . .
C10A C 0.18885(17) 0.1467(4) 0.80465(16) 0.0238(6) Uani 1 1 d . . . . .
H10A H 0.226760 0.062062 0.851906 0.029 Uiso 1 1 calc R U . . .
C11A C 0.19373(17) 0.1059(4) 0.71929(16) 0.0262(6) Uani 1 1 d . . . . .
H11C H 0.180349 -0.017850 0.704942 0.031 Uiso 1 1 calc R U . . .
H11D H 0.257732 0.130234 0.727279 0.031 Uiso 1 1 calc R U . . .
C12A C 0.12116(16) 0.2168(4) 0.64244(15) 0.0245(6) Uani 1 1 d . . . . .
H12A H 0.066855 0.140431 0.605725 0.029 Uiso 1 1 calc R U . . .
C13A C 0.16321(17) 0.2785(5) 0.58418(17) 0.0310(7) Uani 1 1 d . . . . .
H13C H 0.216307 0.357199 0.618272 0.037 Uiso 1 1 calc R U . . .
H13D H 0.187984 0.178454 0.565520 0.037 Uiso 1 1 calc R U . . .
C14A C 0.1132(3) 0.3717(5) 0.4286(2) 0.0490(9) Uani 1 1 d . . . . .
H14D H 0.061941 0.428503 0.378080 0.073 Uiso 1 1 calc R U . . .
H14E H 0.119789 0.252945 0.412764 0.073 Uiso 1 1 calc R U . . .
H14F H 0.171907 0.434431 0.445005 0.073 Uiso 1 1 calc R U . . .
C15A C 0.33272(17) 0.3384(4) 0.86750(15) 0.0223(5) Uani 1 1 d . . . . .
C16A C 0.38926(16) 0.2633(5) 0.94913(14) 0.0256(5) Uani 1 1 d . . . . .
H16A H 0.360192 0.212725 0.980949 0.031 Uiso 1 1 calc R U . . .
C17A C 0.48664(16) 0.2597(5) 0.98571(15) 0.0264(5) Uani 1 1 d . . . . .
H17A H 0.523190 0.207459 1.041546 0.032 Uiso 1 1 calc R U . . .
C18A C 0.52963(16) 0.3326(4) 0.94017(16) 0.0247(6) Uani 1 1 d . . . . .
C19A C 0.47593(18) 0.4093(4) 0.85901(17) 0.0294(6) Uani 1 1 d . . . . .
H19A H 0.505437 0.460251 0.827662 0.035 Uiso 1 1 calc R U . . .
C20A C 0.37874(18) 0.4114(4) 0.82369(16) 0.0270(6) Uani 1 1 d . . . . .
H20A H 0.342544 0.464199 0.767948 0.032 Uiso 1 1 calc R U . . .
C21A C 0.68140(17) 0.2545(5) 1.05228(17) 0.0362(6) Uani 1 1 d . . . . .
H21D H 0.748014 0.270718 1.068709 0.054 Uiso 1 1 calc R U . . .
H21E H 0.666786 0.131116 1.046612 0.054 Uiso 1 1 calc R U . . .
H21F H 0.667970 0.304313 1.097921 0.054 Uiso 1 1 calc R U . . .
O1B O 1.11817(12) 0.6566(3) 0.97345(12) 0.0326(5) Uani 1 1 d . . . . .
N1B N 0.58097(16) 0.6507(3) 0.49382(14) 0.0248(5) Uani 1 1 d . . . . .
H1BA H 0.588(2) 0.538(5) 0.5061(18) 0.030 Uiso 1 1 d . U . . .
H1BB H 0.528(2) 0.690(4) 0.4843(18) 0.030 Uiso 1 1 d . U . . .
C1B C 0.71767(17) 0.6627(4) 0.82261(16) 0.0233(6) Uani 1 1 d . . . . .
H1B H 0.702335 0.624132 0.870287 0.028 Uiso 1 1 calc R U . . .
C2B C 0.66042(17) 0.5479(4) 0.74103(16) 0.0253(6) Uani 1 1 d . . . . .
H2BA H 0.701466 0.508446 0.715661 0.030 Uiso 1 1 calc R U . . .
H2BB H 0.637243 0.444904 0.759194 0.030 Uiso 1 1 calc R U . . .
C3B C 0.57631(16) 0.6489(3) 0.67062(15) 0.0210(5) Uani 1 1 d . . . . .
H3B H 0.533956 0.570893 0.621839 0.025 Uiso 1 1 calc R U . . .
C4B C 0.52348(16) 0.7370(4) 0.71219(14) 0.0210(5) Uani 1 1 d . . . . .
C5B C 0.42772(16) 0.7264(4) 0.68532(16) 0.0248(6) Uani 1 1 d . . . . .
H5B H 0.389145 0.652028 0.638301 0.030 Uiso 1 1 calc R U . . .
C6B C 0.38872(18) 0.8261(4) 0.72816(17) 0.0283(6) Uani 1 1 d . . . . .
H6B H 0.323448 0.817879 0.710825 0.034 Uiso 1 1 calc R U . . .
C7B C 0.44412(19) 0.9361(4) 0.79532(17) 0.0305(6) Uani 1 1 d . . . . .
H7B H 0.416806 1.003062 0.824051 0.037 Uiso 1 1 calc R U . . .
C8B C 0.54013(19) 0.9501(4) 0.82153(16) 0.0289(6) Uani 1 1 d . . . . .
H8B H 0.578126 1.026825 0.867554 0.035 Uiso 1 1 calc R U . . .
C9B C 0.57937(17) 0.8507(4) 0.77961(15) 0.0230(5) Uani 1 1 d . . . . .
C10B C 0.68074(17) 0.8500(4) 0.79791(17) 0.0244(6) Uani 1 1 d . . . . .
H10B H 0.718594 0.930617 0.847319 0.029 Uiso 1 1 calc R U . . .
C11B C 0.68701(17) 0.9016(4) 0.71418(15) 0.0242(6) Uani 1 1 d . . . . .
H11A H 0.750887 0.877488 0.721767 0.029 Uiso 1 1 calc R U . . .
H11B H 0.674723 1.026513 0.703216 0.029 Uiso 1 1 calc R U . . .
C12B C 0.61339(16) 0.7974(3) 0.63455(15) 0.0222(6) Uani 1 1 d . . . . .
H12B H 0.559182 0.876404 0.601099 0.027 Uiso 1 1 calc R U . . .
C13B C 0.65249(16) 0.7466(5) 0.57230(16) 0.0284(6) Uani 1 1 d . . . . .
H13A H 0.672117 0.851424 0.552163 0.034 Uiso 1 1 calc R U . . .
H13B H 0.708631 0.673091 0.604073 0.034 Uiso 1 1 calc R U . . .
C14B C 0.5860(2) 0.6808(4) 0.40984(18) 0.0364(7) Uani 1 1 d . . . . .
H14A H 0.536007 0.615845 0.362067 0.055 Uiso 1 1 calc R U . . .
H14B H 0.647214 0.642448 0.416730 0.055 Uiso 1 1 calc R U . . .
H14C H 0.578171 0.804026 0.395638 0.055 Uiso 1 1 calc R U . . .
C15B C 0.82439(17) 0.6564(4) 0.86051(15) 0.0231(5) Uani 1 1 d . . . . .
C16B C 0.87272(17) 0.5902(4) 0.81782(16) 0.0262(6) Uani 1 1 d . . . . .
H16B H 0.838374 0.542941 0.760399 0.031 Uiso 1 1 calc R U . . .
C17B C 0.97036(18) 0.5914(4) 0.85715(17) 0.0289(6) Uani 1 1 d . . . . .
H17B H 1.001668 0.544124 0.826612 0.035 Uiso 1 1 calc R U . . .
C18B C 1.02227(18) 0.6609(4) 0.94037(17) 0.0261(6) Uani 1 1 d . . . . .
C19B C 0.97576(17) 0.7297(4) 0.98456(16) 0.0273(6) Uani 1 1 d . . . . .
H19B H 1.010182 0.778470 1.041617 0.033 Uiso 1 1 calc R U . . .
C20B C 0.87837(16) 0.7260(4) 0.94410(15) 0.0252(6) Uani 1 1 d . . . . .
H20B H 0.847092 0.772994 0.974742 0.030 Uiso 1 1 calc R U . . .
C21B C 1.17210(18) 0.7350(5) 1.05772(17) 0.0361(7) Uani 1 1 d . . . . .
H21A H 1.239061 0.727370 1.073918 0.054 Uiso 1 1 calc R U . . .
H21B H 1.160155 0.675158 1.102011 0.054 Uiso 1 1 calc R U . . .
H21C H 1.154055 0.856397 1.055000 0.054 Uiso 1 1 calc R U . . .

loop_
_atom_site_aniso_label
_atom_site_aniso_U_11
_atom_site_aniso_U_22
_atom_site_aniso_U_33
_atom_site_aniso_U_23
_atom_site_aniso_U_13
_atom_site_aniso_U_12
Cl1 0.0273(3) 0.0322(4) 0.0313(3) -0.0053(3) 0.0122(2) 0.0000(3)
Cl2 0.0311(3) 0.0310(4) 0.0378(3) -0.0041(3) 0.0121(3) -0.0032(3)
O1W 0.0460(12) 0.0417(14) 0.0567(14) -0.0089(11) 0.0268(11) -0.0084(11)
O1A 0.0212(8) 0.0351(12) 0.0373(10) 0.0045(9) 0.0116(8) -0.0017(8)
N1A 0.0324(12) 0.0326(14) 0.0314(12) 0.0016(11) 0.0229(10) 0.0039(11)
C1A 0.0227(12) 0.0234(14) 0.0219(12) 0.0013(10) 0.0100(10) 0.0004(11)
C2A 0.0256(12) 0.0191(14) 0.0300(13) 0.0006(11) 0.0149(11) -0.0011(11)
C3A 0.0223(11) 0.0252(15) 0.0237(12) 0.0053(11) 0.0132(10) 0.0065(11)
C4A 0.0265(11) 0.0237(14) 0.0232(10) -0.0039(12) 0.0141(9) -0.0006(13)
C5A 0.0248(11) 0.0237(15) 0.0268(11) -0.0015(12) 0.0139(9) 0.0035(12)
C6A 0.0281(13) 0.0324(16) 0.0333(14) -0.0062(12) 0.0206(11) -0.0019(12)
C7A 0.0352(14) 0.0289(16) 0.0320(13) 0.0005(12) 0.0212(12) -0.0073(13)
C8A 0.0321(13) 0.0292(16) 0.0265(13) 0.0026(12) 0.0116(11) -0.0053(13)
C9A 0.0249(12) 0.0226(15) 0.0246(12) 0.0003(11) 0.0103(10) -0.0005(11)
C10A 0.0212(12) 0.0210(15) 0.0245(12) 0.0044(11) 0.0065(10) 0.0002(11)
C11A 0.0221(12) 0.0226(15) 0.0298(13) -0.0025(11) 0.0084(10) 0.0044(11)
C12A 0.0205(11) 0.0283(17) 0.0238(11) 0.0012(11) 0.0095(9) 0.0052(11)
C13A 0.0266(12) 0.0390(19) 0.0328(13) 0.0034(13) 0.0183(10) 0.0096(14)
C14A 0.067(2) 0.056(2) 0.0448(17) 0.0145(17) 0.0436(17) 0.0184(19)
C15A 0.0257(12) 0.0195(14) 0.0227(11) -0.0036(10) 0.0119(10) -0.0041(11)
C16A 0.0281(11) 0.0266(15) 0.0239(11) 0.0031(12) 0.0136(9) -0.0049(13)
C17A 0.0270(11) 0.0263(14) 0.0217(11) 0.0016(13) 0.0075(9) -0.0008(13)
C18A 0.0223(12) 0.0202(14) 0.0300(13) -0.0027(11) 0.0107(10) -0.0015(11)
C19A 0.0307(14) 0.0315(17) 0.0307(13) 0.0050(12) 0.0181(12) -0.0011(12)
C20A 0.0306(13) 0.0262(16) 0.0249(12) 0.0038(11) 0.0134(11) -0.0002(12)
C21A 0.0248(12) 0.0407(18) 0.0360(13) 0.0015(16) 0.0081(10) -0.0030(15)
O1B 0.0237(9) 0.0352(12) 0.0370(10) -0.0049(9) 0.0122(8) 0.0009(9)
N1B 0.0244(11) 0.0275(14) 0.0267(11) -0.0018(10) 0.0155(9) -0.0011(10)
C1B 0.0247(13) 0.0244(14) 0.0222(12) -0.0009(11) 0.0120(10) 0.0026(11)
C2B 0.0262(12) 0.0196(14) 0.0306(13) -0.0055(11) 0.0137(11) -0.0041(11)
C3B 0.0213(11) 0.0193(14) 0.0235(11) -0.0035(10) 0.0113(9) -0.0046(10)
C4B 0.0252(11) 0.0186(14) 0.0225(10) 0.0019(11) 0.0139(9) 0.0002(11)
C5B 0.0242(11) 0.0266(16) 0.0261(11) 0.0030(11) 0.0138(9) -0.0007(11)
C6B 0.0252(12) 0.0323(16) 0.0322(13) 0.0072(12) 0.0175(11) 0.0038(12)
C7B 0.0348(14) 0.0347(17) 0.0278(13) 0.0059(12) 0.0193(12) 0.0122(13)
C8B 0.0315(13) 0.0291(16) 0.0226(12) -0.0014(11) 0.0095(11) 0.0064(12)
C9B 0.0235(12) 0.0234(14) 0.0225(11) 0.0020(11) 0.0110(10) 0.0046(11)
C10B 0.0220(12) 0.0216(14) 0.0261(12) -0.0075(11) 0.0081(10) -0.0005(11)
C11B 0.0213(12) 0.0207(15) 0.0282(12) -0.0012(11) 0.0094(10) -0.0029(11)
C12B 0.0218(11) 0.0218(15) 0.0244(11) -0.0007(10) 0.0118(9) -0.0016(10)
C13B 0.0251(11) 0.0344(16) 0.0303(12) -0.0061(14) 0.0168(10) -0.0069(13)
C14B 0.0462(16) 0.0412(18) 0.0323(14) -0.0008(13) 0.0271(13) -0.0016(14)
C15B 0.0247(12) 0.0199(14) 0.0244(12) 0.0015(11) 0.0111(10) 0.0015(11)
C16B 0.0269(13) 0.0263(16) 0.0260(13) -0.0061(11) 0.0128(11) -0.0011(11)
C17B 0.0310(14) 0.0272(16) 0.0334(14) -0.0047(12) 0.0192(12) 0.0025(12)
C18B 0.0248(12) 0.0222(15) 0.0305(13) 0.0024(11) 0.0122(10) 0.0035(11)
C19B 0.0300(13) 0.0252(16) 0.0243(11) -0.0005(12) 0.0105(10) 0.0049(12)
C20B 0.0273(12) 0.0257(17) 0.0241(11) 0.0006(11) 0.0132(10) 0.0062(11)
C21B 0.0269(12) 0.042(2) 0.0321(13) -0.0012(15) 0.0073(10) 0.0036(15)

loop_
_atom_type_symbol
_atom_type_description
_atom_type_scat_dispersion_real
_atom_type_scat_dispersion_imag
_atom_type_scat_source
C C 0.0033 0.0016 'International Tables Vol C Tables 4.2.6.8 and 6.1.1.4'
H H 0.0000 0.0000 'International Tables Vol C Tables 4.2.6.8 and 6.1.1.4'
N N 0.0061 0.0033 'International Tables Vol C Tables 4.2.6.8 and 6.1.1.4'
O O 0.0106 0.0060 'International Tables Vol C Tables 4.2.6.8 and 6.1.1.4'
Cl Cl 0.1484 0.1585 'International Tables Vol C Tables 4.2.6.8 and 6.1.1.4'

loop_
_geom_angle_atom_site_label_1
_geom_angle_atom_site_label_2
_geom_angle_atom_site_label_3
_geom_angle
_geom_angle_site_symmetry_1
_geom_angle_site_symmetry_3
_geom_angle_publ_flag
H1W O1W H2W 108.5 . . ?
C18A O1A C21A 116.4(2) . . ?
C14A N1A C13A 114.3(2) . . ?
C14A N1A H1AA 109(2) . . ?
C13A N1A H1AA 106(2) . . ?
C14A N1A H1AB 110.3(19) . . ?
C13A N1A H1AB 110(2) . . ?
H1AA N1A H1AB 107(3) . . ?
C15A C1A C2A 116.8(2) . . ?
C15A C1A C10A 110.0(2) . . ?
C2A C1A C10A 107.8(2) . . ?
C15A C1A H1A 107.3 . . ?
C2A C1A H1A 107.3 . . ?
C10A C1A H1A 107.3 . . ?
C3A C2A C1A 110.8(2) . . ?
C3A C2A H2AA 109.5 . . ?
C1A C2A H2AA 109.5 . . ?
C3A C2A H2AB 109.5 . . ?
C1A C2A H2AB 109.5 . . ?
H2AA C2A H2AB 108.1 . . ?
C4A C3A C2A 109.46(19) . . ?
C4A C3A C12A 104.4(2) . . ?
C2A C3A C12A 110.2(2) . . ?
C4A C3A H3A 110.9 . . ?
C2A C3A H3A 110.9 . . ?
C12A C3A H3A 110.9 . . ?
C5A C4A C9A 120.6(3) . . ?
C5A C4A C3A 126.3(3) . . ?
C9A C4A C3A 113.0(2) . . ?
C4A C5A C6A 119.3(3) . . ?
C4A C5A H5A 120.3 . . ?
C6A C5A H5A 120.3 . . ?
C7A C6A C5A 120.1(2) . . ?
C7A C6A H6A 120.0 . . ?
C5A C6A H6A 120.0 . . ?
C6A C7A C8A 120.3(3) . . ?
C6A C7A H7A 119.8 . . ?
C8A C7A H7A 119.8 . . ?
C9A C8A C7A 119.6(3) . . ?
C9A C8A H8A 120.2 . . ?
C7A C8A H8A 120.2 . . ?
C8A C9A C4A 120.0(2) . . ?
C8A C9A C10A 126.7(2) . . ?
C4A C9A C10A 113.3(2) . . ?
C9A C10A C11A 108.9(2) . . ?
C9A C10A C1A 107.6(2) . . ?
C11A C10A C1A 107.9(2) . . ?
C9A C10A H10A 110.8 . . ?
C11A C10A H10A 110.8 . . ?
C1A C10A H10A 110.8 . . ?
C10A C11A C12A 110.1(2) . . ?
C10A C11A H11C 109.6 . . ?
C12A C11A H11C 109.6 . . ?
C10A C11A H11D 109.6 . . ?
C12A C11A H11D 109.6 . . ?
H11C C11A H11D 108.2 . . ?
C13A C12A C3A 116.1(2) . . ?
C13A C12A C11A 110.1(2) . . ?
C3A C12A C11A 108.25(19) . . ?
C13A C12A H12A 107.3 . . ?
C3A C12A H12A 107.3 . . ?
C11A C12A H12A 107.3 . . ?
N1A C13A C12A 111.4(2) . . ?
N1A C13A H13C 109.3 . . ?
C12A C13A H13C 109.3 . . ?
N1A C13A H13D 109.3 . . ?
C12A C13A H13D 109.3 . . ?
H13C C13A H13D 108.0 . . ?
N1A C14A H14D 109.5 . . ?
N1A C14A H14E 109.5 . . ?
H14D C14A H14E 109.5 . . ?
N1A C14A H14F 109.5 . . ?
H14D C14A H14F 109.5 . . ?
H14E C14A H14F 109.5 . . ?
C20A C15A C16A 116.6(2) . . ?
C20A C15A C1A 125.4(2) . . ?
C16A C15A C1A 118.1(2) . . ?
C17A C16A C15A 122.4(2) . . ?
C17A C16A H16A 118.8 . . ?
C15A C16A H16A 118.8 . . ?
C18A C17A C16A 119.3(2) . . ?
C18A C17A H17A 120.3 . . ?
C16A C17A H17A 120.3 . . ?
C17A C18A O1A 124.3(2) . . ?
C17A C18A C19A 120.0(2) . . ?
O1A C18A C19A 115.7(2) . . ?
C18A C19A C20A 119.7(2) . . ?
C18A C19A H19A 120.2 . . ?
C20A C19A H19A 120.2 . . ?
C19A C20A C15A 122.0(2) . . ?
C19A C20A H20A 119.0 . . ?
C15A C20A H20A 119.0 . . ?
O1A C21A H21D 109.5 . . ?
O1A C21A H21E 109.5 . . ?
H21D C21A H21E 109.5 . . ?
O1A C21A H21F 109.5 . . ?
H21D C21A H21F 109.5 . . ?
H21E C21A H21F 109.5 . . ?
C18B O1B C21B 116.5(2) . . ?
C14B N1B C13B 115.0(2) . . ?
C14B N1B H1BA 108.8(18) . . ?
C13B N1B H1BA 108.4(19) . . ?
C14B N1B H1BB 104.8(19) . . ?
C13B N1B H1BB 106(2) . . ?
H1BA N1B H1BB 114(3) . . ?
C15B C1B C2B 116.5(2) . . ?
C15B C1B C10B 111.0(2) . . ?
C2B C1B C10B 107.5(2) . . ?
C15B C1B H1B 107.2 . . ?
C2B C1B H1B 107.2 . . ?
C10B C1B H1B 107.2 . . ?
C3B C2B C1B 110.6(2) . . ?
C3B C2B H2BA 109.5 . . ?
C1B C2B H2BA 109.5 . . ?
C3B C2B H2BB 109.5 . . ?
C1B C2B H2BB 109.5 . . ?
H2BA C2B H2BB 108.1 . . ?
C4B C3B C2B 110.1(2) . . ?
C4B C3B C12B 104.7(2) . . ?
C2B C3B C12B 109.24(19) . . ?
C4B C3B H3B 110.9 . . ?
C2B C3B H3B 110.9 . . ?
C12B C3B H3B 110.9 . . ?
C5B C4B C9B 120.0(2) . . ?
C5B C4B C3B 126.7(2) . . ?
C9B C4B C3B 113.0(2) . . ?
C4B C5B C6B 119.3(2) . . ?
C4B C5B H5B 120.4 . . ?
C6B C5B H5B 120.4 . . ?
C7B C6B C5B 120.5(2) . . ?
C7B C6B H6B 119.7 . . ?
C5B C6B H6B 119.7 . . ?
C6B C7B C8B 120.5(2) . . ?
C6B C7B H7B 119.7 . . ?
C8B C7B H7B 119.7 . . ?
C9B C8B C7B 119.2(3) . . ?
C9B C8B H8B 120.4 . . ?
C7B C8B H8B 120.4 . . ?
C8B C9B C4B 120.4(2) . . ?
C8B C9B C10B 126.8(2) . . ?
C4B C9B C10B 112.8(2) . . ?
C9B C10B C11B 109.6(2) . . ?
C9B C10B C1B 107.4(2) . . ?
C11B C10B C1B 108.5(2) . . ?
C9B C10B H10B 110.4 . . ?
C11B C10B H10B 110.4 . . ?
C1B C10B H10B 110.4 . . ?
C10B C11B C12B 109.3(2) . . ?
C10B C11B H11A 109.8 . . ?
C12B C11B H11A 109.8 . . ?
C10B C11B H11B 109.8 . . ?
C12B C11B H11B 109.8 . . ?
H11A C11B H11B 108.3 . . ?
C13B C12B C3B 116.4(2) . . ?
C13B C12B C11B 110.88(19) . . ?
C3B C12B C11B 108.32(19) . . ?
C13B C12B H12B 106.9 . . ?
C3B C12B H12B 106.9 . . ?
C11B C12B H12B 106.9 . . ?
N1B C13B C12B 111.30(19) . . ?
N1B C13B H13A 109.4 . . ?
C12B C13B H13A 109.4 . . ?
N1B C13B H13B 109.4 . . ?
C12B C13B H13B 109.4 . . ?
H13A C13B H13B 108.0 . . ?
N1B C14B H14A 109.5 . . ?
N1B C14B H14B 109.5 . . ?
H14A C14B H14B 109.5 . . ?
N1B C14B H14C 109.5 . . ?
H14A C14B H14C 109.5 . . ?
H14B C14B H14C 109.5 . . ?
C16B C15B C20B 116.7(2) . . ?
C16B C15B C1B 125.4(2) . . ?
C20B C15B C1B 117.8(2) . . ?
C15B C16B C17B 121.5(2) . . ?
C15B C16B H16B 119.3 . . ?
C17B C16B H16B 119.3 . . ?
C18B C17B C16B 120.6(2) . . ?
C18B C17B H17B 119.7 . . ?
C16B C17B H17B 119.7 . . ?
O1B C18B C17B 116.2(2) . . ?
O1B C18B C19B 124.5(2) . . ?
C17B C18B C19B 119.3(2) . . ?
C20B C19B C18B 119.0(2) . . ?
C20B C19B H19B 120.5 . . ?
C18B C19B H19B 120.5 . . ?
C19B C20B C15B 122.9(2) . . ?
C19B C20B H20B 118.6 . . ?
C15B C20B H20B 118.6 . . ?
O1B C21B H21A 109.5 . . ?
O1B C21B H21B 109.5 . . ?
H21A C21B H21B 109.5 . . ?
O1B C21B H21C 109.5 . . ?
H21A C21B H21C 109.5 . . ?
H21B C21B H21C 109.5 . . ?

loop_
_geom_bond_atom_site_label_1
_geom_bond_atom_site_label_2
_geom_bond_distance
_geom_bond_site_symmetry_2
_geom_bond_publ_flag
O1W H1W 0.9791 . ?
O1W H2W 0.9211 . ?
O1A C18A 1.378(3) . ?
O1A C21A 1.422(3) . ?
N1A C14A 1.483(3) . ?
N1A C13A 1.499(4) . ?
N1A H1AA 0.87(4) . ?
N1A H1AB 0.89(3) . ?
C1A C15A 1.526(3) . ?
C1A C2A 1.553(4) . ?
C1A C10A 1.564(4) . ?
C1A H1A 1.0000 . ?
C2A C3A 1.539(4) . ?
C2A H2AA 0.9900 . ?
C2A H2AB 0.9900 . ?
C3A C4A 1.510(3) . ?
C3A C12A 1.550(3) . ?
C3A H3A 1.0000 . ?
C4A C5A 1.383(3) . ?
C4A C9A 1.393(4) . ?
C5A C6A 1.397(4) . ?
C5A H5A 0.9500 . ?
C6A C7A 1.390(4) . ?
C6A H6A 0.9500 . ?
C7A C8A 1.390(4) . ?
C7A H7A 0.9500 . ?
C8A C9A 1.386(4) . ?
C8A H8A 0.9500 . ?
C9A C10A 1.509(3) . ?
C10A C11A 1.530(3) . ?
C10A H10A 1.0000 . ?
C11A C12A 1.553(4) . ?
C11A H11C 0.9900 . ?
C11A H11D 0.9900 . ?
C12A C13A 1.516(3) . ?
C12A H12A 1.0000 . ?
C13A H13C 0.9900 . ?
C13A H13D 0.9900 . ?
C14A H14D 0.9800 . ?
C14A H14E 0.9800 . ?
C14A H14F 0.9800 . ?
C15A C20A 1.392(3) . ?
C15A C16A 1.393(3) . ?
C16A C17A 1.390(3) . ?
C16A H16A 0.9500 . ?
C17A C18A 1.378(4) . ?
C17A H17A 0.9500 . ?
C18A C19A 1.385(4) . ?
C19A C20A 1.389(3) . ?
C19A H19A 0.9500 . ?
C20A H20A 0.9500 . ?
C21A H21D 0.9800 . ?
C21A H21E 0.9800 . ?
C21A H21F 0.9800 . ?
O1B C18B 1.373(3) . ?
O1B C21B 1.430(3) . ?
N1B C14B 1.494(3) . ?
N1B C13B 1.500(3) . ?
N1B H1BA 0.90(4) . ?
N1B H1BB 0.85(3) . ?
C1B C15B 1.527(3) . ?
C1B C2B 1.549(4) . ?
C1B C10B 1.553(4) . ?
C1B H1B 1.0000 . ?
C2B C3B 1.544(3) . ?
C2B H2BA 0.9900 . ?
C2B H2BB 0.9900 . ?
C3B C4B 1.500(3) . ?
C3B C12B 1.550(3) . ?
C3B H3B 1.0000 . ?
C4B C5B 1.389(3) . ?
C4B C9B 1.399(4) . ?
C5B C6B 1.397(4) . ?
C5B H5B 0.9500 . ?
C6B C7B 1.377(4) . ?
C6B H6B 0.9500 . ?
C7B C8B 1.396(4) . ?
C7B H7B 0.9500 . ?
C8B C9B 1.386(4) . ?
C8B H8B 0.9500 . ?
C9B C10B 1.508(3) . ?
C10B C11B 1.534(4) . ?
C10B H10B 1.0000 . ?
C11B C12B 1.555(3) . ?
C11B H11A 0.9900 . ?
C11B H11B 0.9900 . ?
C12B C13B 1.516(3) . ?
C12B H12B 1.0000 . ?
C13B H13A 0.9900 . ?
C13B H13B 0.9900 . ?
C14B H14A 0.9800 . ?
C14B H14B 0.9800 . ?
C14B H14C 0.9800 . ?
C15B C16B 1.386(3) . ?
C15B C20B 1.393(3) . ?
C16B C17B 1.391(3) . ?
C16B H16B 0.9500 . ?
C17B C18B 1.384(4) . ?
C17B H17B 0.9500 . ?
C18B C19B 1.391(4) . ?
C19B C20B 1.387(3) . ?
C19B H19B 0.9500 . ?
C20B H20B 0.9500 . ?
C21B H21A 0.9800 . ?
C21B H21B 0.9800 . ?
C21B H21C 0.9800 . ?

loop_
_geom_hbond_atom_site_label_D
_geom_hbond_atom_site_label_H
_geom_hbond_atom_site_label_A
_geom_hbond_distance_DH
_geom_hbond_distance_HA
_geom_hbond_distance_DA
_geom_hbond_angle_DHA
_geom_hbond_site_symmetry_A
_geom_hbond_publ_flag
O1W H1W Cl1 0.98 2.23 3.185(2) 164.0 . yes
O1W H2W Cl2 0.92 2.23 3.155(2) 178.8 . yes
N1A H1AA Cl2 0.87(4) 2.21(4) 3.061(3) 169(3) . yes
N1A H1AB Cl2 0.89(3) 2.21(3) 3.102(3) 173(3) 2_546 yes
C13A H13D O1W 0.99 2.42 3.394(4) 167.6 1_545 yes
N1B H1BA Cl1 0.90(4) 2.27(4) 3.162(3) 172(3) 2_646 yes
N1B H1BB Cl1 0.85(3) 2.27(3) 3.110(2) 171(3) . yes
C14B H14B O1W 0.98 2.38 3.180(4) 138.0 2_646 yes

loop_
_geom_torsion_atom_site_label_1
_geom_torsion_atom_site_label_2
_geom_torsion_atom_site_label_3
_geom_torsion_atom_site_label_4
_geom_torsion
_geom_torsion_site_symmetry_1
_geom_torsion_site_symmetry_2
_geom_torsion_site_symmetry_3
_geom_torsion_site_symmetry_4
_geom_torsion_publ_flag
C15A C1A C2A C3A 131.7(2) . . . . ?
C10A C1A C2A C3A 7.2(3) . . . . ?
C1A C2A C3A C4A 50.8(3) . . . . ?
C1A C2A C3A C12A -63.5(3) . . . . ?
C2A C3A C4A C5A 124.3(3) . . . . ?
C12A C3A C4A C5A -117.7(3) . . . . ?
C2A C3A C4A C9A -58.7(3) . . . . ?
C12A C3A C4A C9A 59.3(3) . . . . ?
C9A C4A C5A C6A -0.6(4) . . . . ?
C3A C4A C5A C6A 176.1(3) . . . . ?
C4A C5A C6A C7A -0.1(4) . . . . ?
C5A C6A C7A C8A 1.0(4) . . . . ?
C6A C7A C8A C9A -1.1(4) . . . . ?
C7A C8A C9A C4A 0.5(4) . . . . ?
C7A C8A C9A C10A -178.9(3) . . . . ?
C5A C4A C9A C8A 0.4(4) . . . . ?
C3A C4A C9A C8A -176.7(3) . . . . ?
C5A C4A C9A C10A 179.9(3) . . . . ?
C3A C4A C9A C10A 2.7(3) . . . . ?
C8A C9A C10A C11A 120.5(3) . . . . ?
C4A C9A C10A C11A -59.0(3) . . . . ?
C8A C9A C10A C1A -122.8(3) . . . . ?
C4A C9A C10A C1A 57.7(3) . . . . ?
C15A C1A C10A C9A 170.58(19) . . . . ?
C2A C1A C10A C9A -61.0(3) . . . . ?
C15A C1A C10A C11A -72.1(2) . . . . ?
C2A C1A C10A C11A 56.3(2) . . . . ?
C9A C10A C11A C12A 47.9(3) . . . . ?
C1A C10A C11A C12A -68.6(3) . . . . ?
C4A C3A C12A C13A 169.9(2) . . . . ?
C2A C3A C12A C13A -72.7(3) . . . . ?
C4A C3A C12A C11A -65.8(2) . . . . ?
C2A C3A C12A C11A 51.7(3) . . . . ?
C10A C11A C12A C13A 140.2(2) . . . . ?
C10A C11A C12A C3A 12.4(3) . . . . ?
C14A N1A C13A C12A -156.4(3) . . . . ?
C3A C12A C13A N1A -62.5(3) . . . . ?
C11A C12A C13A N1A 174.1(2) . . . . ?
C2A C1A C15A C20A -15.3(4) . . . . ?
C10A C1A C15A C20A 108.0(3) . . . . ?
C2A C1A C15A C16A 164.9(3) . . . . ?
C10A C1A C15A C16A -71.8(3) . . . . ?
C20A C15A C16A C17A -0.3(5) . . . . ?
C1A C15A C16A C17A 179.6(3) . . . . ?
C15A C16A C17A C18A 0.0(5) . . . . ?
C16A C17A C18A O1A 179.4(3) . . . . ?
C16A C17A C18A C19A 0.3(5) . . . . ?
C21A O1A C18A C17A 3.0(4) . . . . ?
C21A O1A C18A C19A -178.0(3) . . . . ?
C17A C18A C19A C20A -0.4(4) . . . . ?
O1A C18A C19A C20A -179.5(3) . . . . ?
C18A C19A C20A C15A 0.1(5) . . . . ?
C16A C15A C20A C19A 0.2(4) . . . . ?
C1A C15A C20A C19A -179.6(3) . . . . ?
C15B C1B C2B C3B -135.3(2) . . . . ?
C10B C1B C2B C3B -10.1(3) . . . . ?
C1B C2B C3B C4B -48.7(3) . . . . ?
C1B C2B C3B C12B 65.8(3) . . . . ?
C2B C3B C4B C5B -127.4(3) . . . . ?
C12B C3B C4B C5B 115.2(3) . . . . ?
C2B C3B C4B C9B 58.3(3) . . . . ?
C12B C3B C4B C9B -59.0(3) . . . . ?
C9B C4B C5B C6B -2.0(4) . . . . ?
C3B C4B C5B C6B -175.9(3) . . . . ?
C4B C5B C6B C7B 1.1(4) . . . . ?
C5B C6B C7B C8B 0.2(4) . . . . ?
C6B C7B C8B C9B -0.5(4) . . . . ?
C7B C8B C9B C4B -0.4(4) . . . . ?
C7B C8B C9B C10B 179.1(3) . . . . ?
C5B C4B C9B C8B 1.7(4) . . . . ?
C3B C4B C9B C8B 176.3(2) . . . . ?
C5B C4B C9B C10B -177.9(2) . . . . ?
C3B C4B C9B C10B -3.3(3) . . . . ?
C8B C9B C10B C11B -120.1(3) . . . . ?
C4B C9B C10B C11B 59.5(3) . . . . ?
C8B C9B C10B C1B 122.3(3) . . . . ?
C4B C9B C10B C1B -58.2(3) . . . . ?
C15B C1B C10B C9B -168.26(19) . . . . ?
C2B C1B C10B C9B 63.3(3) . . . . ?
C15B C1B C10B C11B 73.4(2) . . . . ?
C2B C1B C10B C11B -55.1(3) . . . . ?
C9B C10B C11B C12B -47.5(3) . . . . ?
C1B C10B C11B C12B 69.5(2) . . . . ?
C4B C3B C12B C13B -167.7(2) . . . . ?
C2B C3B C12B C13B 74.4(3) . . . . ?
C4B C3B C12B C11B 66.6(2) . . . . ?
C2B C3B C12B C11B -51.3(3) . . . . ?
C10B C11B C12B C13B -142.1(2) . . . . ?
C10B C11B C12B C3B -13.2(3) . . . . ?
C14B N1B C13B C12B 146.5(3) . . . . ?
C3B C12B C13B N1B 57.3(3) . . . . ?
C11B C12B C13B N1B -178.3(2) . . . . ?
C2B C1B C15B C16B 15.6(4) . . . . ?
C10B C1B C15B C16B -107.8(3) . . . . ?
C2B C1B C15B C20B -165.9(3) . . . . ?
C10B C1B C15B C20B 70.7(3) . . . . ?
C20B C15B C16B C17B 0.8(4) . . . . ?
C1B C15B C16B C17B 179.3(3) . . . . ?
C15B C16B C17B C18B -0.6(4) . . . . ?
C21B O1B C18B C17B 177.3(3) . . . . ?
C21B O1B C18B C19B -2.6(4) . . . . ?
C16B C17B C18B O1B -179.8(3) . . . . ?
C16B C17B C18B C19B 0.1(4) . . . . ?
O1B C18B C19B C20B -179.8(3) . . . . ?
C17B C18B C19B C20B 0.3(4) . . . . ?
C18B C19B C20B C15B -0.1(5) . . . . ?
C16B C15B C20B C19B -0.4(4) . . . . ?
C1B C15B C20B C19B -179.1(3) . . . . ?
